data_4345733
loop_
_publ_author_name
'Li, Ji-Kun'
'Dong, Jing'
'Wei, Chuan-Ping'
'Yang, Song'
'Chi, Ying-Nan'
'Xu, Yan-Qing'
'Hu, Chang-Wen'

_publ_section_title
;
 Controllable Synthesis of Lindqvist Alkoxopolyoxovanadate Clusters as
 Heterogeneous Catalysts for Sulfoxidation of Sulfides.
;
_journal_issue 10
_journal_name_full 'Inorganic chemistry'
_journal_page_first 5748
_journal_page_last 5756
_journal_paper_doi 10.1021/acs.inorgchem.7b00366
_journal_volume 56
_journal_year 2017
_chemical_formula_moiety 'C40 H64 Cu2 N6 O25 V6'
_chemical_formula_sum 'C40 H64 Cu2 N6 O25 V6'
_chemical_formula_weight 1461.69
_space_group_crystal_system triclinic
_space_group_IT_number 2
_space_group_name_Hall '-P 1'
_space_group_name_H-M_alt 'P -1'
_symmetry_space_group_name_Hall '-P 1'
_symmetry_space_group_name_H-M 'P -1'
_atom_sites_solution_hydrogens geom
_atom_sites_solution_primary direct
_atom_sites_solution_secondary difmap
_audit_creation_method SHELXL-2014/7
_cell_angle_alpha 78.426(16)
_cell_angle_beta 73.825(17)
_cell_angle_gamma 72.759(16)
_cell_formula_units_Z 1
_cell_length_a 10.097(9)
_cell_length_b 11.715(11)
_cell_length_c 12.835(12)
_cell_measurement_reflns_used 1478
_cell_measurement_temperature 296(2)
_cell_measurement_theta_max 22.06
_cell_measurement_theta_min 2.31
_cell_volume 1381(2)
_computing_cell_refinement 'Bruker SAINT'
_computing_data_collection 'Bruker APEX2'
_computing_data_reduction 'Bruker SAINT'
_computing_molecular_graphics 'Bruker SHELXTL'
_computing_publication_material 'Bruker SHELXTL'
_computing_structure_refinement 'SHELXL-2014/7 (Sheldrick, 2014)'
_computing_structure_solution 'SHELXS-2014/7 (Sheldrick, 2014)'
_diffrn_ambient_temperature 296(2)
_diffrn_measured_fraction_theta_full 0.956
_diffrn_measured_fraction_theta_max 0.956
_diffrn_measurement_device_type 'Bruker APEX-II CCD'
_diffrn_measurement_method '\f and \w scans'
_diffrn_radiation_type MoK\a
_diffrn_radiation_wavelength 0.71073
_diffrn_reflns_av_R_equivalents 0.0488
_diffrn_reflns_av_unetI/netI 0.1156
_diffrn_reflns_Laue_measured_fraction_full 0.956
_diffrn_reflns_Laue_measured_fraction_max 0.956
_diffrn_reflns_limit_h_max 12
_diffrn_reflns_limit_h_min -11
_diffrn_reflns_limit_k_max 13
_diffrn_reflns_limit_k_min -13
_diffrn_reflns_limit_l_max 15
_diffrn_reflns_limit_l_min -10
_diffrn_reflns_number 6623
_diffrn_reflns_point_group_measured_fraction_full 0.956
_diffrn_reflns_point_group_measured_fraction_max 0.956
_diffrn_reflns_theta_full 25.048
_diffrn_reflns_theta_max 25.048
_diffrn_reflns_theta_min 1.835
_diffrn_source 'fine-focus sealed tube'
_exptl_absorpt_coefficient_mu 1.809
_exptl_absorpt_correction_T_max 0.8121
_exptl_absorpt_correction_T_min 0.6916
_exptl_absorpt_correction_type multi-scan
_exptl_absorpt_process_details sadabs
_exptl_crystal_colour green
_exptl_crystal_density_diffrn 1.757
_exptl_crystal_density_method 'not measured'
_exptl_crystal_description block
_exptl_crystal_F_000 742
_exptl_crystal_size_max 0.220
_exptl_crystal_size_mid 0.180
_exptl_crystal_size_min 0.120
_refine_diff_density_max 0.996
_refine_diff_density_min -1.134
_refine_diff_density_rms 0.151
_refine_ls_extinction_method none
_refine_ls_goodness_of_fit_ref 1.012
_refine_ls_hydrogen_treatment constr
_refine_ls_matrix_type full
_refine_ls_number_parameters 358
_refine_ls_number_reflns 4665
_refine_ls_number_restraints 768
_refine_ls_restrained_S_all 1.185
_refine_ls_R_factor_all 0.1546
_refine_ls_R_factor_gt 0.0950
_refine_ls_shift/su_max 0.001
_refine_ls_shift/su_mean 0.000
_refine_ls_structure_factor_coef Fsqd
_refine_ls_weighting_details 'w=1/[\s^2^(Fo^2^)+(0.1917P)^2^+0.0733P] where P=(Fo^2^+2Fc^2^)/3'
_refine_ls_weighting_scheme calc
_refine_ls_wR_factor_gt 0.2604
_refine_ls_wR_factor_ref 0.3163
_reflns_Friedel_coverage 0.000
_reflns_number_gt 2510
_reflns_number_total 4665
_reflns_threshold_expression 'I > 2\s(I)'
_cod_data_source_file ic7b00366_si_007.cif
_cod_data_source_block 1
_cod_depositor_comments 'Adding full bibliography for 4345729--4345733.cif.'
_cod_database_code 4345733
_shelx_shelxl_version_number 2014/7
_shelx_space_group_comment
;
The symmetry employed for this shelxl refinement is uniquely defined
by the following loop, which should always be used as a source of
symmetry information in preference to the above space-group names.
They are only intended as comments.
;
_shelx_estimated_absorpt_t_min 0.692
_shelx_estimated_absorpt_t_max 0.812

loop_
_space_group_symop_operation_xyz
'x, y, z'
'-x, -y, -z'

loop_
_atom_site_label
_atom_site_type_symbol
_atom_site_fract_x
_atom_site_fract_y
_atom_site_fract_z
_atom_site_U_iso_or_equiv
_atom_site_adp_type
_atom_site_occupancy
_atom_site_site_symmetry_order
_atom_site_calc_flag
_atom_site_refinement_flags_posn
_atom_site_refinement_flags_adp
_atom_site_refinement_flags_occupancy
Cu1 Cu 0.61390(14) 0.67209(12) 0.48547(10) 0.0552(5) Uani 1 1 d . . .
V1 V 0.07328(19) 0.88838(19) 0.14568(14) 0.0603(6) Uani 1 1 d D . .
V2 V -0.21607(18) 0.9822(2) 0.09117(14) 0.0634(6) Uani 1 1 d D . .
V3 V -0.0458(3) 1.1608(2) 0.08663(16) 0.0765(7) Uani 1 1 d . . .
O1 O 0.0000 1.0000 0.0000 0.053(2) Uani 1 2 d DS U P
O2 O -0.1060(7) 0.8817(7) 0.1937(5) 0.0614(18) Uani 1 1 d D U .
O3 O 0.0309(9) 1.0433(9) 0.1836(6) 0.075(2) Uani 1 1 d D U .
O4 O -0.2186(8) 1.1292(7) 0.1403(6) 0.078(2) Uani 1 1 d D U .
O5 O 0.1422(9) 0.8065(9) 0.2419(6) 0.082(2) Uani 1 1 d . U .
O6 O 0.1117(8) 0.7640(8) 0.0507(6) 0.0676(19) Uani 1 1 d . U .
O7 O 0.2525(8) 0.9246(8) 0.0472(6) 0.068(2) Uani 1 1 d . U .
O8 O -0.3708(8) 0.9656(9) 0.1509(7) 0.084(3) Uani 1 1 d . U .
O9 O -0.0786(14) 1.2797(11) 0.1393(9) 0.117(4) Uani 1 1 d . U .
O10 O -0.1396(8) 0.8374(7) 0.0044(5) 0.067(2) Uani 1 1 d D U .
O11 O 0.5574(9) 0.6440(7) 0.3656(6) 0.0659(19) Uani 1 1 d . U .
O12 O 0.7149(7) 0.5078(7) 0.5132(6) 0.0628(18) Uani 1 1 d . U .
O13 O 0.8275(8) 0.7174(7) 0.3726(6) 0.069(2) Uani 1 1 d . U .
H1 H 0.7906 0.7918 0.3304 0.082 Uiso 1 1 d R U .
N1 N 0.6577(9) 0.7023(9) 0.6171(7) 0.067(2) Uani 1 1 d D U .
N2 N 0.4211(10) 0.8180(9) 0.6777(7) 0.064(2) Uani 1 1 d . U .
H2 H 0.3502 0.8204 0.7337 0.077 Uiso 1 1 calc R U .
N3 N 0.4754(9) 0.8287(7) 0.4838(6) 0.0583(19) Uani 1 1 d D U .
C1 C 0.232(2) 0.6601(17) 0.0356(15) 0.127(6) Uani 1 1 d . U .
H1A H 0.2232 0.6150 -0.0156 0.191 Uiso 1 1 calc R U .
H1B H 0.3188 0.6861 0.0079 0.191 Uiso 1 1 calc R U .
H1C H 0.2355 0.6100 0.1044 0.191 Uiso 1 1 calc R U .
C2 C 0.3660(13) 0.9198(15) 0.0890(11) 0.091(4) Uani 1 1 d . U .
H2A H 0.3609 0.8682 0.1576 0.136 Uiso 1 1 calc R U .
H2B H 0.4537 0.8884 0.0385 0.136 Uiso 1 1 calc R U .
H2C H 0.3626 0.9993 0.1001 0.136 Uiso 1 1 calc R U .
C3 C 0.105(2) 1.0695(19) 0.2548(17) 0.171(7) Uani 1 1 d D U .
H3A H 0.1382 0.9971 0.3007 0.257 Uiso 1 1 calc R U .
H3B H 0.1840 1.0997 0.2113 0.257 Uiso 1 1 calc R U .
H3C H 0.0401 1.1289 0.2996 0.257 Uiso 1 1 calc R U .
C4 C -0.1812(17) 0.7312(15) 0.0576(12) 0.098(4) Uani 1 1 d . U .
H4A H -0.2784 0.7520 0.0986 0.146 Uiso 1 1 calc R U .
H4B H -0.1728 0.6813 0.0040 0.146 Uiso 1 1 calc R U .
H4C H -0.1206 0.6881 0.1062 0.146 Uiso 1 1 calc R U .
C5 C 0.5349(17) 0.5476(13) 0.2327(11) 0.086(4) Uani 1 1 d . U .
H5A H 0.5650 0.4684 0.2110 0.129 Uiso 1 1 calc R U .
H5B H 0.4326 0.5731 0.2512 0.129 Uiso 1 1 calc R U .
H5C H 0.5716 0.6028 0.1735 0.129 Uiso 1 1 calc R U .
C6 C 0.5894(13) 0.5454(11) 0.3287(9) 0.068(3) Uani 1 1 d . U .
C7 C 0.6706(13) 0.4400(11) 0.3688(10) 0.069(3) Uani 1 1 d . U .
H7 H 0.6889 0.3731 0.3334 0.083 Uiso 1 1 calc R U .
C8 C 0.7302(12) 0.4236(10) 0.4610(10) 0.066(3) Uani 1 1 d . U .
C9 C 0.8152(14) 0.3006(10) 0.5003(11) 0.075(3) Uani 1 1 d . U .
H9A H 0.8198 0.2435 0.4544 0.112 Uiso 1 1 calc R U .
H9B H 0.9100 0.3042 0.4973 0.112 Uiso 1 1 calc R U .
H9C H 0.7698 0.2759 0.5743 0.112 Uiso 1 1 calc R U .
C10 C 0.9409(13) 0.6221(11) 0.3369(12) 0.080(4) Uani 1 1 d . U .
H10A H 1.0197 0.6527 0.2924 0.119 Uiso 1 1 calc R U .
H10B H 0.9689 0.5692 0.3989 0.119 Uiso 1 1 calc R U .
H10C H 0.9124 0.5786 0.2946 0.119 Uiso 1 1 calc R U .
C11 C 0.7921(11) 0.6503(11) 0.6367(9) 0.075(3) Uani 1 1 d D U .
H11 H 0.8649 0.6102 0.5839 0.090 Uiso 1 1 calc R U .
C12 C 0.8182(13) 0.6582(13) 0.7364(10) 0.091(3) Uani 1 1 d D U .
H12 H 0.9094 0.6250 0.7482 0.109 Uiso 1 1 calc R U .
C13 C 0.7104(13) 0.7148(15) 0.8182(10) 0.102(4) Uani 1 1 d D U .
H13 H 0.7302 0.7225 0.8826 0.122 Uiso 1 1 calc R U .
C14 C 0.5701(12) 0.7605(13) 0.8016(9) 0.084(3) Uani 1 1 d D U .
H14 H 0.4939 0.7877 0.8587 0.101 Uiso 1 1 calc R U .
C15 C 0.5478(11) 0.7639(10) 0.6968(8) 0.064(2) Uani 1 1 d D U .
C16 C 0.3889(11) 0.8701(9) 0.5813(7) 0.059(2) Uani 1 1 d D U .
C17 C 0.2653(12) 0.9656(9) 0.5841(8) 0.066(3) Uani 1 1 d D U .
H17 H 0.2084 0.9899 0.6505 0.079 Uiso 1 1 calc R U .
C18 C 0.2283(14) 1.0248(11) 0.4843(9) 0.085(3) Uani 1 1 d D U .
H18 H 0.1467 1.0879 0.4843 0.102 Uiso 1 1 calc R U .
C19 C 0.3176(14) 0.9861(10) 0.3853(8) 0.083(3) Uani 1 1 d D U .
H19 H 0.2966 1.0250 0.3190 0.100 Uiso 1 1 calc R U .
C20 C 0.4383(12) 0.8886(10) 0.3870(7) 0.069(3) Uani 1 1 d D U .
H20 H 0.4955 0.8633 0.3211 0.083 Uiso 1 1 calc R U .

loop_
_atom_site_aniso_label
_atom_site_aniso_U_11
_atom_site_aniso_U_22
_atom_site_aniso_U_33
_atom_site_aniso_U_23
_atom_site_aniso_U_13
_atom_site_aniso_U_12
Cu1 0.0607(8) 0.0600(8) 0.0435(7) -0.0156(6) -0.0028(6) -0.0161(6)
V1 0.0507(11) 0.0935(15) 0.0386(10) 0.0090(9) -0.0130(8) -0.0305(10)
V2 0.0409(10) 0.1020(16) 0.0421(10) 0.0086(10) -0.0034(8) -0.0281(10)
V3 0.0931(16) 0.0857(15) 0.0484(11) -0.0160(10) 0.0128(11) -0.0423(13)
O1 0.036(4) 0.094(6) 0.031(4) -0.012(4) -0.008(3) -0.018(4)
O2 0.049(4) 0.098(5) 0.039(3) -0.001(3) -0.004(3) -0.033(3)
O3 0.085(5) 0.115(5) 0.041(4) -0.003(4) -0.020(3) -0.046(4)
O4 0.066(5) 0.101(5) 0.044(4) -0.003(4) 0.011(4) -0.015(4)
O5 0.076(5) 0.124(7) 0.054(4) 0.023(4) -0.028(4) -0.049(5)
O6 0.049(4) 0.098(5) 0.048(4) 0.000(4) -0.002(3) -0.022(4)
O7 0.051(4) 0.112(5) 0.048(4) 0.017(4) -0.014(3) -0.046(4)
O8 0.049(4) 0.126(7) 0.068(5) 0.012(5) -0.005(4) -0.032(4)
O9 0.155(9) 0.124(8) 0.077(6) -0.038(6) 0.006(6) -0.057(7)
O10 0.073(4) 0.104(5) 0.039(4) -0.003(4) -0.015(3) -0.049(4)
O11 0.089(5) 0.061(4) 0.049(4) -0.022(3) -0.006(3) -0.021(4)
O12 0.060(4) 0.062(4) 0.066(4) -0.022(3) 0.000(3) -0.020(3)
O13 0.069(4) 0.063(4) 0.057(4) -0.003(3) 0.008(3) -0.014(3)
N1 0.064(4) 0.079(5) 0.054(4) -0.023(4) 0.000(4) -0.016(4)
N2 0.066(4) 0.080(5) 0.037(4) -0.016(4) 0.000(4) -0.013(4)
N3 0.075(4) 0.060(4) 0.041(4) -0.003(3) -0.004(4) -0.030(4)
C1 0.130(13) 0.122(12) 0.107(12) 0.007(10) -0.009(10) -0.031(10)
C2 0.066(7) 0.143(11) 0.083(8) 0.013(8) -0.035(6) -0.058(7)
C3 0.166(12) 0.180(12) 0.131(11) -0.012(11) -0.006(11) -0.022(11)
C4 0.098(9) 0.128(11) 0.085(9) 0.009(8) -0.030(7) -0.063(8)
C5 0.126(10) 0.080(8) 0.064(7) -0.010(6) -0.029(7) -0.036(8)
C6 0.074(6) 0.072(6) 0.057(5) -0.010(5) -0.001(5) -0.030(5)
C7 0.082(6) 0.063(6) 0.063(6) -0.022(5) 0.000(5) -0.025(5)
C8 0.064(6) 0.062(6) 0.072(6) -0.011(5) -0.004(5) -0.024(5)
C9 0.086(8) 0.055(6) 0.089(8) -0.001(6) -0.034(7) -0.021(6)
C10 0.068(7) 0.074(7) 0.090(8) -0.022(6) 0.009(6) -0.026(6)
C11 0.074(5) 0.086(6) 0.067(5) -0.030(5) -0.015(5) -0.011(5)
C12 0.089(7) 0.101(7) 0.079(6) -0.014(6) -0.037(6) -0.001(6)
C13 0.094(7) 0.117(7) 0.072(6) -0.019(6) -0.025(6) 0.015(6)
C14 0.085(6) 0.097(6) 0.060(5) -0.024(5) -0.021(5) 0.007(5)
C15 0.069(5) 0.075(5) 0.048(4) -0.023(4) -0.011(4) -0.011(4)
C16 0.070(5) 0.062(5) 0.045(4) -0.008(4) -0.001(4) -0.028(4)
C17 0.084(6) 0.060(5) 0.046(5) -0.015(4) -0.006(5) -0.011(5)
C18 0.106(7) 0.071(6) 0.062(6) -0.007(5) -0.015(6) -0.004(6)
C19 0.112(7) 0.070(6) 0.049(5) -0.001(5) -0.016(5) -0.003(6)
C20 0.092(6) 0.064(5) 0.041(5) 0.002(4) -0.005(5) -0.020(5)

loop_
_atom_type_symbol
_atom_type_description
_atom_type_scat_dispersion_real
_atom_type_scat_dispersion_imag
_atom_type_scat_source
C C 0.0033 0.0016 'International Tables Vol C Tables 4.2.6.8 and 6.1.1.4'
H H 0.0000 0.0000 'International Tables Vol C Tables 4.2.6.8 and 6.1.1.4'
N N 0.0061 0.0033 'International Tables Vol C Tables 4.2.6.8 and 6.1.1.4'
O O 0.0106 0.0060 'International Tables Vol C Tables 4.2.6.8 and 6.1.1.4'
V V 0.3005 0.5294 'International Tables Vol C Tables 4.2.6.8 and 6.1.1.4'
Cu Cu 0.3201 1.2651 'International Tables Vol C Tables 4.2.6.8 and 6.1.1.4'

loop_
_geom_angle_atom_site_label_1
_geom_angle_atom_site_label_2
_geom_angle_atom_site_label_3
_geom_angle
_geom_angle_site_symmetry_1
_geom_angle_site_symmetry_3
O11 Cu1 O12 93.1(3) . .
O11 Cu1 N3 88.6(3) . .
O12 Cu1 N3 166.7(3) . .
O11 Cu1 N1 175.6(3) . .
O12 Cu1 N1 88.1(4) . .
N3 Cu1 N1 89.3(4) . .
O11 Cu1 O13 93.0(3) . .
O12 Cu1 O13 90.1(3) . .
N3 Cu1 O13 103.0(3) . .
N1 Cu1 O13 91.2(3) . .
O5 V1 O2 101.6(4) . .
O5 V1 O3 102.4(4) . .
O2 V1 O3 92.3(4) . .
O5 V1 O6 98.8(5) . .
O2 V1 O6 90.8(3) . .
O3 V1 O6 157.5(4) . .
O5 V1 O7 97.4(4) . .
O2 V1 O7 160.9(3) . .
O3 V1 O7 85.8(4) . .
O6 V1 O7 84.1(3) . .
O5 V1 O1 174.0(3) . .
O2 V1 O1 84.1(2) . .
O3 V1 O1 79.1(3) . .
O6 V1 O1 79.1(3) . .
O7 V1 O1 76.9(2) . .
O5 V1 V2 138.8(3) . .
O2 V1 V2 37.2(2) . .
O3 V1 V2 82.6(3) . .
O6 V1 V2 86.5(2) . .
O7 V1 V2 123.8(2) . .
O1 V1 V2 46.98(5) . .
O5 V1 V3 134.8(4) . .
O2 V1 V3 86.2(3) . .
O3 V1 V3 32.5(2) . .
O6 V1 V3 125.8(3) . .
O7 V1 V3 82.0(3) . .
O1 V1 V3 46.74(6) . .
V2 V1 V3 60.18(7) . .
O8 V2 O4 102.1(4) . .
O8 V2 O2 100.9(4) . .
O4 V2 O2 92.4(4) . .
O8 V2 O7 100.2(4) . 2_575
O4 V2 O7 89.3(4) . 2_575
O2 V2 O7 157.9(3) . 2_575
O8 V2 O10 99.9(4) . .
O4 V2 O10 157.9(3) . .
O2 V2 O10 85.5(3) . .
O7 V2 O10 84.8(3) 2_575 .
O8 V2 O1 176.7(4) . .
O4 V2 O1 80.7(2) . .
O2 V2 O1 80.4(2) . .
O7 V2 O1 78.1(2) 2_575 .
O10 V2 O1 77.2(2) . .
O8 V2 V1 134.2(3) . .
O4 V2 V1 84.3(3) . .
O2 V2 V1 33.30(19) . .
O7 V2 V1 125.3(2) 2_575 .
O10 V2 V1 81.9(2) . .
O1 V2 V1 47.27(7) . .
O8 V2 V3 135.9(4) . .
O4 V2 V3 33.8(2) . .
O2 V2 V3 83.8(2) . .
O7 V2 V3 85.4(2) 2_575 .
O10 V2 V3 124.2(2) . .
O1 V2 V3 47.05(6) . .
V1 V2 V3 60.72(9) . .
O9 V3 O3 103.9(6) . .
O9 V3 O4 98.2(5) . .
O3 V3 O4 91.7(4) . .
O9 V3 O10 99.0(5) . 2_575
O3 V3 O10 91.1(4) . 2_575
O4 V3 O10 161.3(3) . 2_575
O9 V3 O6 98.0(6) . 2_575
O3 V3 O6 158.0(4) . 2_575
O4 V3 O6 86.5(4) . 2_575
O10 V3 O6 84.0(3) 2_575 2_575
O9 V3 O1 175.8(5) . .
O3 V3 O1 80.0(3) . .
O4 V3 O1 82.9(2) . .
O10 V3 O1 79.4(2) 2_575 .
O6 V3 O1 78.0(3) 2_575 .
O9 V3 V2 134.9(5) . .
O3 V3 V2 82.5(3) . .
O4 V3 V2 36.7(2) . .
O10 V3 V2 125.7(2) 2_575 .
O6 V3 V2 83.0(2) 2_575 .
O1 V3 V2 46.36(7) . .
O9 V3 V1 137.6(5) . .
O3 V3 V1 33.8(3) . .
O4 V3 V1 85.0(3) . .
O10 V3 V1 87.2(2) 2_575 .
O6 V3 V1 124.3(3) 2_575 .
O1 V3 V1 46.34(8) . .
V2 V3 V1 59.09(9) . .
V2 O1 V2 180.0 2_575 .
V2 O1 V1 94.24(8) 2_575 .
V2 O1 V1 85.76(8) . .
V2 O1 V1 85.75(8) 2_575 2_575
V2 O1 V1 94.25(8) . 2_575
V1 O1 V1 180.0 . 2_575
V2 O1 V3 93.41(8) 2_575 .
V2 O1 V3 86.59(8) . .
V1 O1 V3 86.92(10) . .
V1 O1 V3 93.08(10) 2_575 .
V2 O1 V3 86.59(8) 2_575 2_575
V2 O1 V3 93.41(8) . 2_575
V1 O1 V3 93.08(10) . 2_575
V1 O1 V3 86.91(10) 2_575 2_575
V3 O1 V3 180.0 . 2_575
V1 O2 V2 109.5(3) . .
C3 O3 V3 120.7(11) . .
C3 O3 V1 121.0(11) . .
V3 O3 V1 113.7(4) . .
V3 O4 V2 109.4(3) . .
C1 O6 V1 127.6(10) . .
C1 O6 V3 113.4(9) . 2_575
V1 O6 V3 109.7(4) . 2_575
C2 O7 V2 124.9(7) . 2_575
C2 O7 V1 120.8(7) . .
V2 O7 V1 110.7(3) 2_575 .
C4 O10 V3 124.0(9) . 2_575
C4 O10 V2 116.1(8) . .
V3 O10 V2 109.9(3) 2_575 .
C6 O11 Cu1 126.4(8) . .
C8 O12 Cu1 127.3(8) . .
C10 O13 Cu1 118.0(7) . .
C10 O13 H1 127.8 . .
Cu1 O13 H1 101.5 . .
C11 N1 C15 120.0(8) . .
C11 N1 Cu1 119.6(6) . .
C15 N1 Cu1 119.9(7) . .
C15 N2 C16 128.0(9) . .
C15 N2 H2 116.0 . .
C16 N2 H2 116.0 . .
C20 N3 C16 117.5(8) . .
C20 N3 Cu1 120.4(6) . .
C16 N3 Cu1 120.6(6) . .
O6 C1 H1A 109.5 . .
O6 C1 H1B 109.5 . .
H1A C1 H1B 109.5 . .
O6 C1 H1C 109.5 . .
H1A C1 H1C 109.5 . .
H1B C1 H1C 109.5 . .
O7 C2 H2A 109.5 . .
O7 C2 H2B 109.5 . .
H2A C2 H2B 109.5 . .
O7 C2 H2C 109.5 . .
H2A C2 H2C 109.5 . .
H2B C2 H2C 109.5 . .
O3 C3 H3A 109.5 . .
O3 C3 H3B 109.5 . .
H3A C3 H3B 109.5 . .
O3 C3 H3C 109.5 . .
H3A C3 H3C 109.5 . .
H3B C3 H3C 109.5 . .
O10 C4 H4A 109.5 . .
O10 C4 H4B 109.5 . .
H4A C4 H4B 109.5 . .
O10 C4 H4C 109.5 . .
H4A C4 H4C 109.5 . .
H4B C4 H4C 109.5 . .
C6 C5 H5A 109.5 . .
C6 C5 H5B 109.5 . .
H5A C5 H5B 109.5 . .
C6 C5 H5C 109.5 . .
H5A C5 H5C 109.5 . .
H5B C5 H5C 109.5 . .
O11 C6 C7 125.3(12) . .
O11 C6 C5 116.0(12) . .
C7 C6 C5 118.7(12) . .
C6 C7 C8 125.2(11) . .
C6 C7 H7 117.4 . .
C8 C7 H7 117.4 . .
O12 C8 C7 122.7(11) . .
O12 C8 C9 116.9(12) . .
C7 C8 C9 120.4(11) . .
C8 C9 H9A 109.5 . .
C8 C9 H9B 109.5 . .
H9A C9 H9B 109.5 . .
C8 C9 H9C 109.5 . .
H9A C9 H9C 109.5 . .
H9B C9 H9C 109.5 . .
O13 C10 H10A 109.5 . .
O13 C10 H10B 109.5 . .
H10A C10 H10B 109.5 . .
O13 C10 H10C 109.5 . .
H10A C10 H10C 109.5 . .
H10B C10 H10C 109.5 . .
N1 C11 C12 119.8(9) . .
N1 C11 H11 120.1 . .
C12 C11 H11 120.1 . .
C13 C12 C11 121.5(10) . .
C13 C12 H12 119.3 . .
C11 C12 H12 119.3 . .
C12 C13 C14 119.0(10) . .
C12 C13 H13 120.5 . .
C14 C13 H13 120.5 . .
C13 C14 C15 118.9(9) . .
C13 C14 H14 120.5 . .
C15 C14 H14 120.5 . .
N2 C15 C14 119.2(9) . .
N2 C15 N1 120.8(8) . .
C14 C15 N1 119.9(9) . .
N2 C16 N3 120.4(9) . .
N2 C16 C17 117.2(8) . .
N3 C16 C17 122.4(8) . .
C16 C17 C18 119.2(8) . .
C16 C17 H17 120.4 . .
C18 C17 H17 120.4 . .
C19 C18 C17 118.8(9) . .
C19 C18 H18 120.6 . .
C17 C18 H18 120.6 . .
C20 C19 C18 119.8(9) . .
C20 C19 H19 120.1 . .
C18 C19 H19 120.1 . .
N3 C20 C19 122.3(8) . .
N3 C20 H20 118.9 . .
C19 C20 H20 118.9 . .

loop_
_geom_bond_atom_site_label_1
_geom_bond_atom_site_label_2
_geom_bond_distance
_geom_bond_site_symmetry_2
Cu1 O11 1.898(8) .
Cu1 O12 1.906(8) .
Cu1 N3 1.950(8) .
Cu1 N1 1.980(9) .
Cu1 O13 2.379(7) .
V1 O5 1.593(8) .
V1 O2 1.763(7) .
V1 O3 1.869(10) .
V1 O6 1.969(9) .
V1 O7 2.005(7) .
V1 O1 2.229(2) .
V1 V2 3.027(4) .
V1 V3 3.077(4) .
V2 O8 1.587(7) .
V2 O4 1.941(7) .
V2 O2 1.942(6) .
V2 O7 1.957(8) 2_575
V2 O10 2.052(7) .
V2 O1 2.219(2) .
V2 V3 3.060(4) .
V3 O9 1.577(11) .
V3 O3 1.806(9) .
V3 O4 1.807(8) .
V3 O10 1.914(7) 2_575
V3 O6 2.002(8) 2_575
V3 O1 2.244(3) .
O1 V2 2.219(2) 2_575
O1 V1 2.229(2) 2_575
O1 V3 2.244(3) 2_575
O3 C3 1.452(15) .
O6 C1 1.45(2) .
O6 V3 2.002(8) 2_575
O7 C2 1.378(13) .
O7 V2 1.957(8) 2_575
O10 C4 1.415(16) .
O10 V3 1.914(7) 2_575
O11 C6 1.256(13) .
O12 C8 1.251(13) .
O13 C10 1.386(13) .
O13 H1 0.9607 .
N1 C11 1.384(11) .
N1 C15 1.410(11) .
N2 C15 1.315(13) .
N2 C16 1.347(13) .
N2 H2 0.8600 .
N3 C20 1.389(11) .
N3 C16 1.395(10) .
C1 H1A 0.9600 .
C1 H1B 0.9600 .
C1 H1C 0.9600 .
C2 H2A 0.9600 .
C2 H2B 0.9600 .
C2 H2C 0.9600 .
C3 H3A 0.9600 .
C3 H3B 0.9600 .
C3 H3C 0.9600 .
C4 H4A 0.9600 .
C4 H4B 0.9600 .
C4 H4C 0.9600 .
C5 C6 1.476(18) .
C5 H5A 0.9600 .
C5 H5B 0.9600 .
C5 H5C 0.9600 .
C6 C7 1.358(17) .
C7 C8 1.427(17) .
C7 H7 0.9300 .
C8 C9 1.511(16) .
C9 H9A 0.9600 .
C9 H9B 0.9600 .
C9 H9C 0.9600 .
C10 H10A 0.9600 .
C10 H10B 0.9600 .
C10 H10C 0.9600 .
C11 C12 1.402(13) .
C11 H11 0.9300 .
C12 C13 1.393(13) .
C12 H12 0.9300 .
C13 C14 1.419(13) .
C13 H13 0.9300 .
C14 C15 1.415(12) .
C14 H14 0.9300 .
C16 C17 1.405(12) .
C17 C18 1.420(12) .
C17 H17 0.9300 .
C18 C19 1.408(12) .
C18 H18 0.9300 .
C19 C20 1.404(12) .
C19 H19 0.9300 .
C20 H20 0.9300 .

loop_
_geom_hbond_atom_site_label_D
_geom_hbond_atom_site_label_H
_geom_hbond_atom_site_label_A
_geom_hbond_distance_DH
_geom_hbond_distance_HA
_geom_hbond_distance_DA
_geom_hbond_angle_DHA
_geom_hbond_site_symmetry_A
O13 H1 O2 0.96 2.04 2.750(10) 129.1 1_655
N2 H2 O4 0.86 1.86 2.681(11) 159.8 2_576

loop_
_geom_torsion_atom_site_label_1
_geom_torsion_atom_site_label_2
_geom_torsion_atom_site_label_3
_geom_torsion_atom_site_label_4
_geom_torsion
_geom_torsion_site_symmetry_1
O5 V1 O2 V2 177.6(5) .
O3 V1 O2 V2 74.4(4) .
O6 V1 O2 V2 -83.3(4) .
O7 V1 O2 V2 -9.4(13) .
O1 V1 O2 V2 -4.4(3) .
V3 V1 O2 V2 42.5(3) .
O9 V3 O3 C3 -26.6(13) .
O4 V3 O3 C3 -125.5(12) .
O10 V3 O3 C3 73.0(12) 2_575
O6 V3 O3 C3 149.7(12) 2_575
O1 V3 O3 C3 152.0(12) .
V2 V3 O3 C3 -161.1(12) .
V1 V3 O3 C3 156.2(14) .
O9 V3 O3 V1 177.2(5) .
O4 V3 O3 V1 78.3(4) .
O10 V3 O3 V1 -83.2(4) 2_575
O6 V3 O3 V1 -6.5(12) 2_575
O1 V3 O3 V1 -4.2(3) .
V2 V3 O3 V1 42.7(4) .
O5 V1 O3 C3 22.2(13) .
O2 V1 O3 C3 124.6(12) .
O6 V1 O3 C3 -137.7(13) .
O7 V1 O3 C3 -74.5(13) .
O1 V1 O3 C3 -151.9(13) .
V2 V1 O3 C3 160.6(13) .
V3 V1 O3 C3 -156.1(14) .
O5 V1 O3 V3 178.3(4) .
O2 V1 O3 V3 -79.3(4) .
O6 V1 O3 V3 18.4(12) .
O7 V1 O3 V3 81.7(4) .
O1 V1 O3 V3 4.2(4) .
V2 V1 O3 V3 -43.3(4) .
O9 V3 O4 V2 -179.4(6) .
O3 V3 O4 V2 -75.1(5) .
O10 V3 O4 V2 23.4(14) 2_575
O6 V3 O4 V2 83.0(4) 2_575
O1 V3 O4 V2 4.6(3) .
V1 V3 O4 V2 -41.9(3) .
O12 Cu1 O11 C6 -1.3(9) .
N3 Cu1 O11 C6 -168.1(9) .
O13 Cu1 O11 C6 88.9(9) .
Cu1 O11 C6 C7 0.3(16) .
Cu1 O11 C6 C5 -178.6(8) .
O11 C6 C7 C8 1.5(19) .
C5 C6 C7 C8 -179.7(11) .
Cu1 O12 C8 C7 -0.1(15) .
Cu1 O12 C8 C9 -179.7(7) .
C6 C7 C8 O12 -1.6(18) .
C6 C7 C8 C9 178.0(11) .
C15 N1 C11 C12 0.6(19) .
Cu1 N1 C11 C12 -171.7(11) .
N1 C11 C12 C13 2(2) .
C11 C12 C13 C14 3(3) .
C12 C13 C14 C15 -10(2) .
C16 N2 C15 C14 153.3(12) .
C16 N2 C15 N1 -31.4(18) .
C13 C14 C15 N2 -172.7(13) .
C13 C14 C15 N1 12(2) .
C11 N1 C15 N2 177.2(12) .
Cu1 N1 C15 N2 -10.5(15) .
C11 N1 C15 C14 -7.5(18) .
Cu1 N1 C15 C14 164.7(10) .
C15 N2 C16 N3 28.9(17) .
C15 N2 C16 C17 -151.6(11) .
C20 N3 C16 N2 -178.2(10) .
Cu1 N3 C16 N2 15.8(13) .
C20 N3 C16 C17 2.4(15) .
Cu1 N3 C16 C17 -163.6(8) .
N2 C16 C17 C18 178.9(11) .
N3 C16 C17 C18 -1.7(17) .
C16 C17 C18 C19 0(2) .
C17 C18 C19 C20 2(2) .
C16 N3 C20 C19 -1.1(17) .
Cu1 N3 C20 C19 165.0(10) .
C18 C19 C20 N3 -1(2) .
